data_7711015
loop_
_publ_author_name
'Rosenboom, Jan'
'Villinger, Alexander'
'Schulz, Axel'
'Bresien, Jonas'

_publ_section_title
;
 Concerted addition of aldehydes to the singlet biradical [P(\m-NTer)]2
;
_journal_name_full 'Dalton Transactions'
_journal_paper_doi 10.1039/D2DT02229J
_journal_year 2022
_chemical_formula_moiety 'C55 H55 N3 O3 P2, 0.5(C7 H8)'
_chemical_formula_sum 'C58.5 H59 N3 O3 P2'
_chemical_formula_weight 914.02
_space_group_crystal_system triclinic
_space_group_IT_number 2
_space_group_name_Hall '-P 1'
_space_group_name_H-M_alt 'P -1'
_atom_sites_solution_hydrogens geom
_audit_creation_method SHELXL-2014/7
_audit_update_record
;
2021-12-02 deposited with the CCDC.	2022-08-18 downloaded from the CCDC.
;
_cell_angle_alpha 73.506(2)
_cell_angle_beta 78.572(2)
_cell_angle_gamma 70.114(2)
_cell_formula_units_Z 4
_cell_length_a 12.0792(9)
_cell_length_b 16.7878(11)
_cell_length_c 27.1163(19)
_cell_measurement_reflns_used 9513
_cell_measurement_temperature 123(2)
_cell_measurement_theta_max 27.93
_cell_measurement_theta_min 2.24
_cell_volume 4926.5(6)
_computing_cell_refinement 'Bruker Apex V7.51A'
_computing_data_collection 'Bruker Apex V7.51A'
_computing_data_reduction 'Bruker SAINT'
_computing_molecular_graphics 'ORTEP-3v2.01 (Farrugia, 1997)'
_computing_publication_material 'SHELXL-2014/7 (Sheldrick, 2014)'
_computing_structure_refinement 'SHELXL-2014/7 (Sheldrick, 2014)'
_computing_structure_solution 'Bruker SHELXTL'
_diffrn_ambient_temperature 123(2)
_diffrn_detector_area_resol_mean 10.4167
_diffrn_measured_fraction_theta_full 0.998
_diffrn_measured_fraction_theta_max 0.998
_diffrn_measurement_device_type 'Bruker D8 QUEST diffractometer'
_diffrn_measurement_method 'phi and omega scans'
_diffrn_radiation_type MoK\a
_diffrn_radiation_wavelength 0.71073
_diffrn_reflns_av_R_equivalents 0.0705
_diffrn_reflns_av_unetI/netI 0.0333
_diffrn_reflns_Laue_measured_fraction_full 0.998
_diffrn_reflns_Laue_measured_fraction_max 0.998
_diffrn_reflns_limit_h_max 14
_diffrn_reflns_limit_h_min -14
_diffrn_reflns_limit_k_max 19
_diffrn_reflns_limit_k_min -19
_diffrn_reflns_limit_l_max 32
_diffrn_reflns_limit_l_min -32
_diffrn_reflns_number 163409
_diffrn_reflns_point_group_measured_fraction_full 0.998
_diffrn_reflns_point_group_measured_fraction_max 0.998
_diffrn_reflns_theta_full 25.000
_diffrn_reflns_theta_max 25.000
_diffrn_reflns_theta_min 2.105
_diffrn_source 'microfocus sealed tube'
_exptl_absorpt_coefficient_mu 0.137
_exptl_absorpt_correction_T_max 0.7459
_exptl_absorpt_correction_T_min 0.7022
_exptl_absorpt_correction_type multi-scan
_exptl_absorpt_process_details '(SADABS; Sheldrick, 2014)'
_exptl_crystal_colour yellow
_exptl_crystal_density_diffrn 1.232
_exptl_crystal_description block
_exptl_crystal_F_000 1940
_exptl_crystal_size_max 0.160
_exptl_crystal_size_mid 0.150
_exptl_crystal_size_min 0.120
_platon_squeeze_details
;
The unit cell contains two toluene molecules which have been treated 
as a diffuse contribution to the overall scattering without specific atom 
positions by SQUEEZE/PLATON. These were removed from the model, but included 
in the empirical formula.
;
_refine_diff_density_max 0.526
_refine_diff_density_min -0.343
_refine_diff_density_rms 0.072
_refine_ls_extinction_coef 0.0037(2)
_refine_ls_extinction_expression Fc^*^=kFc[1+0.001xFc^2^\l^3^/sin(2\q)]^-1/4^
_refine_ls_extinction_method 'SHELXL-2014/7 (Sheldrick 2014'
_refine_ls_goodness_of_fit_ref 1.115
_refine_ls_hydrogen_treatment constr
_refine_ls_matrix_type full
_refine_ls_number_parameters 1160
_refine_ls_number_reflns 17319
_refine_ls_number_restraints 0
_refine_ls_restrained_S_all 1.115
_refine_ls_R_factor_all 0.0897
_refine_ls_R_factor_gt 0.0714
_refine_ls_shift/su_max 0.000
_refine_ls_shift/su_mean 0.000
_refine_ls_structure_factor_coef Fsqd
_refine_ls_weighting_details 'w=1/[\s^2^(Fo^2^)+(0.0242P)^2^+18.0408P] where P=(Fo^2^+2Fc^2^)/3'
_refine_ls_weighting_scheme calc
_refine_ls_wR_factor_gt 0.1695
_refine_ls_wR_factor_ref 0.1788
_reflns_Friedel_coverage 0.000
_reflns_number_gt 13871
_reflns_number_total 17319
_reflns_threshold_expression 'I > 2\s(I)'
_cod_data_source_file d2dt02229j2.cif
_cod_data_source_block av_jrb22d
_cod_original_formula_sum 'C58.50 H59 N3 O3 P2'
_cod_database_code 7711015
_shelx_shelxl_version_number 2014/7
_shelx_space_group_comment
;
The symmetry employed for this shelxl refinement is uniquely defined
by the following loop, which should always be used as a source of
symmetry information in preference to the above space-group names.
They are only intended as comments.
;
_shelx_estimated_absorpt_t_min 0.978
_shelx_estimated_absorpt_t_max 0.984
_platon_squeeze_void_probe_radius 1.20

loop_
_space_group_symop_operation_xyz
'x, y, z'
'-x, -y, -z'

loop_
_atom_site_label
_atom_site_type_symbol
_atom_site_fract_x
_atom_site_fract_y
_atom_site_fract_z
_atom_site_U_iso_or_equiv
_atom_site_adp_type
_atom_site_occupancy
_atom_site_site_symmetry_order
_atom_site_calc_flag
_atom_site_refinement_flags_posn
_atom_site_refinement_flags_adp
_atom_site_refinement_flags_occupancy
_atom_site_disorder_assembly
_atom_site_disorder_group
P1 P 0.74277(8) 0.66753(6) 0.73907(4) 0.0231(2) Uani 1 1 d . . . . .
P2 P 0.86698(8) 0.68082(6) 0.79837(4) 0.0234(2) Uani 1 1 d . . . . .
O1 O 0.7726(2) 0.56970(16) 0.78109(10) 0.0256(6) Uani 1 1 d . . . . .
O2 O 0.6222(3) 0.4311(2) 1.04669(13) 0.0527(9) Uani 1 1 d . . . . .
O3 O 0.8048(3) 0.3603(3) 1.05316(14) 0.0678(12) Uani 1 1 d . . . . .
N1 N 0.8805(3) 0.68116(19) 0.73344(12) 0.0218(7) Uani 1 1 d . . . . .
N2 N 0.7168(3) 0.72702(19) 0.78575(12) 0.0221(7) Uani 1 1 d . . . . .
N3 N 0.7252(4) 0.4124(3) 1.02825(14) 0.0410(9) Uani 1 1 d . . . . .
C1 C 0.9766(3) 0.6675(2) 0.69350(15) 0.0231(8) Uani 1 1 d . . . . .
C2 C 0.9543(3) 0.7127(2) 0.64272(15) 0.0245(8) Uani 1 1 d . . . . .
C3 C 1.0442(4) 0.6997(3) 0.60210(16) 0.0331(10) Uani 1 1 d . . . . .
H3 H 1.0280 0.7295 0.5676 0.040 Uiso 1 1 calc R U . . .
C4 C 1.1565(4) 0.6441(3) 0.61106(17) 0.0369(10) Uani 1 1 d . . . . .
H4 H 1.2167 0.6348 0.5830 0.044 Uiso 1 1 calc R U . . .
C5 C 1.1799(4) 0.6025(3) 0.66127(16) 0.0309(9) Uani 1 1 d . . . . .
H5 H 1.2576 0.5655 0.6676 0.037 Uiso 1 1 calc R U . . .
C6 C 1.0920(3) 0.6135(2) 0.70334(15) 0.0259(8) Uani 1 1 d . . . . .
C7 C 0.8394(3) 0.7822(2) 0.62946(14) 0.0253(8) Uani 1 1 d . . . . .
C8 C 0.8185(4) 0.8637(3) 0.63958(16) 0.0294(9) Uani 1 1 d . . . . .
C9 C 0.7181(4) 0.9309(3) 0.62321(16) 0.0331(9) Uani 1 1 d . . . . .
H9 H 0.7032 0.9863 0.6301 0.040 Uiso 1 1 calc R U . . .
C10 C 0.6382(4) 0.9189(3) 0.59680(16) 0.0332(10) Uani 1 1 d . . . . .
C11 C 0.6600(4) 0.8379(3) 0.58841(15) 0.0313(9) Uani 1 1 d . . . . .
H11 H 0.6054 0.8285 0.5715 0.038 Uiso 1 1 calc R U . . .
C12 C 0.7603(4) 0.7686(3) 0.60387(15) 0.0289(9) Uani 1 1 d . . . . .
C13 C 0.9043(4) 0.8808(3) 0.66624(18) 0.0384(10) Uani 1 1 d . . . . .
H13A H 0.9827 0.8691 0.6462 0.058 Uiso 1 1 calc R U . . .
H13B H 0.9096 0.8426 0.7011 0.058 Uiso 1 1 calc R U . . .
H13C H 0.8760 0.9418 0.6687 0.058 Uiso 1 1 calc R U . . .
C14 C 0.5312(4) 0.9926(3) 0.57853(19) 0.0444(12) Uani 1 1 d . . . . .
H14A H 0.5532 1.0270 0.5445 0.067 Uiso 1 1 calc R U . . .
H14B H 0.5014 1.0298 0.6033 0.067 Uiso 1 1 calc R U . . .
H14C H 0.4694 0.9689 0.5759 0.067 Uiso 1 1 calc R U . . .
C15 C 0.7789(4) 0.6811(3) 0.59357(18) 0.0372(10) Uani 1 1 d . . . . .
H15A H 0.7249 0.6874 0.5691 0.056 Uiso 1 1 calc R U . . .
H15B H 0.7629 0.6405 0.6261 0.056 Uiso 1 1 calc R U . . .
H15C H 0.8609 0.6585 0.5788 0.056 Uiso 1 1 calc R U . . .
C16 C 1.1282(3) 0.5704(2) 0.75597(16) 0.0263(9) Uani 1 1 d . . . . .
C17 C 1.1484(3) 0.4796(3) 0.77514(16) 0.0302(9) Uani 1 1 d . . . . .
C18 C 1.1839(4) 0.4411(3) 0.82433(18) 0.0378(11) Uani 1 1 d . . . . .
H18 H 1.1994 0.3800 0.8370 0.045 Uiso 1 1 calc R U . . .
C19 C 1.1974(4) 0.4889(3) 0.85533(19) 0.0429(12) Uani 1 1 d . . . . .
C20 C 1.1806(4) 0.5779(3) 0.83534(17) 0.0362(10) Uani 1 1 d . . . . .
H20 H 1.1912 0.6111 0.8561 0.043 Uiso 1 1 calc R U . . .
C21 C 1.1486(3) 0.6191(3) 0.78583(16) 0.0276(9) Uani 1 1 d . . . . .
C22 C 1.1295(4) 0.4254(3) 0.74368(19) 0.0431(12) Uani 1 1 d . . . . .
H22A H 1.0450 0.4420 0.7401 0.065 Uiso 1 1 calc R U . . .
H22B H 1.1572 0.3636 0.7611 0.065 Uiso 1 1 calc R U . . .
H22C H 1.1741 0.4354 0.7093 0.065 Uiso 1 1 calc R U . . .
C23 C 1.2297(6) 0.4459(4) 0.9099(2) 0.0742(19) Uani 1 1 d . . . . .
H23A H 1.2497 0.3826 0.9156 0.111 Uiso 1 1 calc R U . . .
H23B H 1.1622 0.4666 0.9347 0.111 Uiso 1 1 calc R U . . .
H23C H 1.2980 0.4608 0.9147 0.111 Uiso 1 1 calc R U . . .
C24 C 1.1421(4) 0.7128(3) 0.76474(17) 0.0337(10) Uani 1 1 d . . . . .
H24A H 1.1511 0.7260 0.7268 0.051 Uiso 1 1 calc R U . . .
H24B H 1.2058 0.7244 0.7764 0.051 Uiso 1 1 calc R U . . .
H24C H 1.0653 0.7496 0.7772 0.051 Uiso 1 1 calc R U . . .
C25 C 0.6152(3) 0.7482(2) 0.82154(15) 0.0242(8) Uani 1 1 d . . . . .
C26 C 0.6228(3) 0.7813(3) 0.86279(16) 0.0285(9) Uani 1 1 d . . . . .
C27 C 0.5240(4) 0.7995(3) 0.89950(17) 0.0387(11) Uani 1 1 d . . . . .
H27 H 0.5295 0.8203 0.9278 0.046 Uiso 1 1 calc R U . . .
C28 C 0.4185(4) 0.7877(3) 0.89522(19) 0.0463(12) Uani 1 1 d . . . . .
H28 H 0.3528 0.7987 0.9209 0.056 Uiso 1 1 calc R U . . .
C29 C 0.4097(4) 0.7598(3) 0.85323(17) 0.0380(10) Uani 1 1 d . . . . .
H29 H 0.3367 0.7531 0.8500 0.046 Uiso 1 1 calc R U . . .
C30 C 0.5053(3) 0.7411(2) 0.81558(16) 0.0283(9) Uani 1 1 d . . . . .
C31 C 0.7328(3) 0.7993(2) 0.86678(15) 0.0268(9) Uani 1 1 d . . . . .
C32 C 0.7685(4) 0.8658(2) 0.82837(16) 0.0294(9) Uani 1 1 d . . . . .
C33 C 0.8760(4) 0.8776(3) 0.82967(17) 0.0332(10) Uani 1 1 d . . . . .
H33 H 0.9008 0.9213 0.8034 0.040 Uiso 1 1 calc R U . . .
C34 C 0.9486(4) 0.8274(3) 0.86821(18) 0.0358(10) Uani 1 1 d . . . . .
C35 C 0.9098(4) 0.7657(3) 0.90692(17) 0.0365(10) Uani 1 1 d . . . . .
H35 H 0.9577 0.7319 0.9340 0.044 Uiso 1 1 calc R U . . .
C36 C 0.8021(4) 0.7516(3) 0.90725(15) 0.0303(9) Uani 1 1 d . . . . .
C37 C 0.6932(4) 0.9225(3) 0.78613(17) 0.0372(10) Uani 1 1 d . . . . .
H37A H 0.7183 0.9747 0.7701 0.056 Uiso 1 1 calc R U . . .
H37B H 0.6100 0.9398 0.8008 0.056 Uiso 1 1 calc R U . . .
H37C H 0.7020 0.8902 0.7599 0.056 Uiso 1 1 calc R U . . .
C38 C 1.0654(4) 0.8417(3) 0.8683(2) 0.0467(12) Uani 1 1 d . . . . .
H38A H 1.1211 0.7868 0.8846 0.070 Uiso 1 1 calc R U . . .
H38B H 1.0530 0.8856 0.8879 0.070 Uiso 1 1 calc R U . . .
H38C H 1.0980 0.8620 0.8327 0.070 Uiso 1 1 calc R U . . .
C39 C 0.7662(4) 0.6842(3) 0.95206(17) 0.0410(11) Uani 1 1 d . . . . .
H39A H 0.7048 0.6670 0.9427 0.062 Uiso 1 1 calc R U . . .
H39B H 0.7353 0.7090 0.9825 0.062 Uiso 1 1 calc R U . . .
H39C H 0.8354 0.6330 0.9600 0.062 Uiso 1 1 calc R U . . .
C40 C 0.4847(3) 0.7223(3) 0.76816(16) 0.0284(9) Uani 1 1 d . . . . .
C41 C 0.4743(3) 0.6414(3) 0.76719(16) 0.0284(9) Uani 1 1 d . . . . .
C42 C 0.4577(3) 0.6294(3) 0.72120(16) 0.0320(9) Uani 1 1 d . . . . .
H42 H 0.4533 0.5743 0.7206 0.038 Uiso 1 1 calc R U . . .
C43 C 0.4471(4) 0.6945(3) 0.67587(16) 0.0327(9) Uani 1 1 d . . . . .
C44 C 0.4485(3) 0.7759(3) 0.67828(16) 0.0323(9) Uani 1 1 d . . . . .
H44 H 0.4366 0.8225 0.6483 0.039 Uiso 1 1 calc R U . . .
C45 C 0.4669(3) 0.7908(3) 0.72333(16) 0.0297(9) Uani 1 1 d . . . . .
C46 C 0.4838(4) 0.5667(3) 0.81469(17) 0.0340(10) Uani 1 1 d . . . . .
H46A H 0.4350 0.5315 0.8131 0.051 Uiso 1 1 calc R U . . .
H46B H 0.4559 0.5898 0.8458 0.051 Uiso 1 1 calc R U . . .
H46C H 0.5666 0.5303 0.8160 0.051 Uiso 1 1 calc R U . . .
C47 C 0.4328(4) 0.6788(3) 0.62599(18) 0.0439(11) Uani 1 1 d . . . . .
H47A H 0.4883 0.7004 0.5982 0.066 Uiso 1 1 calc R U . . .
H47B H 0.3515 0.7096 0.6176 0.066 Uiso 1 1 calc R U . . .
H47C H 0.4492 0.6162 0.6297 0.066 Uiso 1 1 calc R U . . .
C48 C 0.4715(4) 0.8799(3) 0.72281(18) 0.0367(10) Uani 1 1 d . . . . .
H48A H 0.5542 0.8798 0.7172 0.055 Uiso 1 1 calc R U . . .
H48B H 0.4345 0.8943 0.7560 0.055 Uiso 1 1 calc R U . . .
H48C H 0.4287 0.9234 0.6948 0.055 Uiso 1 1 calc R U . . .
C49 C 0.8517(3) 0.5651(2) 0.81658(14) 0.0246(8) Uani 1 1 d . . . . .
H49 H 0.9310 0.5248 0.8072 0.029 Uiso 1 1 calc R U . . .
C50 C 0.8135(3) 0.5292(3) 0.87184(16) 0.0285(9) Uani 1 1 d . . . . .
C51 C 0.9001(4) 0.4788(4) 0.90435(18) 0.0532(14) Uani 1 1 d . . . . .
H51 H 0.9810 0.4699 0.8907 0.064 Uiso 1 1 calc R U . . .
C52 C 0.8732(4) 0.4412(4) 0.95555(19) 0.0567(15) Uani 1 1 d . . . . .
H52 H 0.9340 0.4068 0.9770 0.068 Uiso 1 1 calc R U . . .
C53 C 0.7556(4) 0.4550(3) 0.97484(16) 0.0353(10) Uani 1 1 d . . . . .
C54 C 0.6666(4) 0.5061(3) 0.94457(16) 0.0310(9) Uani 1 1 d . . . . .
H54 H 0.5859 0.5156 0.9586 0.037 Uiso 1 1 calc R U . . .
C55 C 0.6965(4) 0.5435(3) 0.89332(15) 0.0284(9) Uani 1 1 d . . . . .
H55 H 0.6353 0.5799 0.8724 0.034 Uiso 1 1 calc R U . . .
P3 P 0.25438(9) 0.82913(7) 0.25495(4) 0.0265(2) Uani 1 1 d . . . . .
P4 P 0.11191(8) 0.77183(6) 0.32524(4) 0.0233(2) Uani 1 1 d . . . . .
O4 O 0.2184(2) 0.89610(17) 0.29496(11) 0.0294(6) Uani 1 1 d . . . . .
O5 O 0.3460(4) 0.8644(3) 0.53615(15) 0.0622(10) Uani 1 1 d . . . . .
O6 O 0.1607(4) 0.8892(3) 0.56662(15) 0.0713(12) Uani 1 1 d . . . . .
N4 N 0.1136(3) 0.8197(2) 0.25889(12) 0.0235(7) Uani 1 1 d . . . . .
N5 N 0.2654(3) 0.7344(2) 0.30408(13) 0.0263(7) Uani 1 1 d . . . . .
N6 N 0.2428(4) 0.8737(3) 0.53258(17) 0.0482(10) Uani 1 1 d . . . . .
C56 C 0.0268(3) 0.8677(2) 0.22519(15) 0.0240(8) Uani 1 1 d . . . . .
C57 C 0.0582(3) 0.8700(2) 0.17249(15) 0.0270(9) Uani 1 1 d . . . . .
C58 C -0.0250(4) 0.9191(3) 0.13746(16) 0.0323(9) Uani 1 1 d . . . . .
H58 H -0.0028 0.9214 0.1016 0.039 Uiso 1 1 calc R U . . .
C59 C -0.1388(4) 0.9640(3) 0.15418(16) 0.0317(9) Uani 1 1 d . . . . .
H59 H -0.1941 0.9979 0.1300 0.038 Uiso 1 1 calc R U . . .
C60 C -0.1712(3) 0.9589(3) 0.20643(15) 0.0273(9) Uani 1 1 d . . . . .
H60 H -0.2501 0.9885 0.2180 0.033 Uiso 1 1 calc R U . . .
C61 C -0.0914(3) 0.9117(2) 0.24253(15) 0.0242(8) Uani 1 1 d . . . . .
C62 C 0.1731(4) 0.8151(3) 0.15010(15) 0.0297(9) Uani 1 1 d . . . . .
C63 C 0.2583(4) 0.8524(3) 0.11821(17) 0.0372(10) Uani 1 1 d . . . . .
C64 C 0.3524(4) 0.8020(3) 0.09084(19) 0.0459(12) Uani 1 1 d . . . . .
H64 H 0.4095 0.8276 0.0692 0.055 Uiso 1 1 calc R U . . .
C65 C 0.3655(4) 0.7159(3) 0.0941(2) 0.0485(13) Uani 1 1 d . . . . .
C66 C 0.2841(4) 0.6785(3) 0.12737(19) 0.0451(12) Uani 1 1 d . . . . .
H66 H 0.2945 0.6184 0.1313 0.054 Uiso 1 1 calc R U . . .
C67 C 0.1877(4) 0.7266(3) 0.15525(17) 0.0354(10) Uani 1 1 d . . . . .
C68 C 0.2507(4) 0.9458(3) 0.1149(2) 0.0460(12) Uani 1 1 d . . . . .
H68A H 0.3064 0.9644 0.0860 0.069 Uiso 1 1 calc R U . . .
H68B H 0.2709 0.9496 0.1472 0.069 Uiso 1 1 calc R U . . .
H68C H 0.1700 0.9836 0.1093 0.069 Uiso 1 1 calc R U . . .
C69 C 0.4645(5) 0.6638(4) 0.0606(3) 0.075(2) Uani 1 1 d . . . . .
H69A H 0.4331 0.6628 0.0302 0.112 Uiso 1 1 calc R U . . .
H69B H 0.4958 0.6040 0.0807 0.112 Uiso 1 1 calc R U . . .
H69C H 0.5281 0.6911 0.0494 0.112 Uiso 1 1 calc R U . . .
C70 C 0.0989(4) 0.6837(3) 0.18912(19) 0.0434(12) Uani 1 1 d . . . . .
H70A H 0.0211 0.7129 0.1765 0.065 Uiso 1 1 calc R U . . .
H70B H 0.0938 0.6883 0.2248 0.065 Uiso 1 1 calc R U . . .
H70C H 0.1240 0.6222 0.1881 0.065 Uiso 1 1 calc R U . . .
C71 C -0.1372(3) 0.9047(2) 0.29843(15) 0.0235(8) Uani 1 1 d . . . . .
C72 C -0.1612(3) 0.8283(2) 0.32858(16) 0.0265(8) Uani 1 1 d . . . . .
C73 C -0.2008(3) 0.8220(3) 0.38073(16) 0.0302(9) Uani 1 1 d . . . . .
H73 H -0.2147 0.7693 0.4012 0.036 Uiso 1 1 calc R U . . .
C74 C -0.2207(4) 0.8900(3) 0.40412(16) 0.0323(9) Uani 1 1 d . . . . .
C75 C -0.2046(3) 0.9675(3) 0.37268(16) 0.0296(9) Uani 1 1 d . . . . .
H75 H -0.2231 1.0161 0.3874 0.036 Uiso 1 1 calc R U . . .
C76 C -0.1624(3) 0.9762(2) 0.32059(15) 0.0244(8) Uani 1 1 d . . . . .
C77 C -0.1483(4) 0.7546(3) 0.30414(17) 0.0319(9) Uani 1 1 d . . . . .
H77A H -0.1911 0.7776 0.2735 0.048 Uiso 1 1 calc R U . . .
H77B H -0.1812 0.7111 0.3291 0.048 Uiso 1 1 calc R U . . .
H77C H -0.0643 0.7275 0.2940 0.048 Uiso 1 1 calc R U . . .
C78 C -0.2556(4) 0.8789(3) 0.46171(17) 0.0473(12) Uani 1 1 d . . . . .
H78A H -0.2790 0.9356 0.4704 0.071 Uiso 1 1 calc R U . . .
H78B H -0.1882 0.8392 0.4801 0.071 Uiso 1 1 calc R U . . .
H78C H -0.3222 0.8547 0.4720 0.071 Uiso 1 1 calc R U . . .
C79 C -0.1423(4) 1.0610(2) 0.28957(16) 0.0306(9) Uani 1 1 d . . . . .
H79A H -0.0633 1.0494 0.2701 0.046 Uiso 1 1 calc R U . . .
H79B H -0.1482 1.0976 0.3130 0.046 Uiso 1 1 calc R U . . .
H79C H -0.2024 1.0913 0.2654 0.046 Uiso 1 1 calc R U . . .
C80 C 0.3599(3) 0.6811(3) 0.33311(16) 0.0289(9) Uani 1 1 d . . . . .
C81 C 0.3397(4) 0.6141(3) 0.37576(16) 0.0299(9) Uani 1 1 d . . . . .
C82 C 0.4326(4) 0.5618(3) 0.40514(19) 0.0401(11) Uani 1 1 d . . . . .
H82 H 0.4192 0.5172 0.4341 0.048 Uiso 1 1 calc R U . . .
C83 C 0.5439(4) 0.5736(3) 0.3930(2) 0.0477(12) Uani 1 1 d . . . . .
H83 H 0.6050 0.5395 0.4143 0.057 Uiso 1 1 calc R U . . .
C84 C 0.5644(4) 0.6354(3) 0.3494(2) 0.0421(11) Uani 1 1 d . . . . .
H84 H 0.6417 0.6414 0.3401 0.050 Uiso 1 1 calc R U . . .
C85 C 0.4756(3) 0.6893(3) 0.31861(18) 0.0341(10) Uani 1 1 d . . . . .
C86 C 0.2230(4) 0.5959(2) 0.38972(16) 0.0282(9) Uani 1 1 d . . . . .
C87 C 0.1852(4) 0.5606(2) 0.35727(16) 0.0302(9) Uani 1 1 d . . . . .
C88 C 0.0751(4) 0.5467(3) 0.36945(17) 0.0347(10) Uani 1 1 d . . . . .
H88 H 0.0500 0.5230 0.3473 0.042 Uiso 1 1 calc R U . . .
C89 C 0.0006(4) 0.5665(3) 0.41340(17) 0.0359(10) Uani 1 1 d . . . . .
C90 C 0.0401(4) 0.5987(3) 0.44572(17) 0.0359(10) Uani 1 1 d . . . . .
H90 H -0.0090 0.6109 0.4764 0.043 Uiso 1 1 calc R U . . .
C91 C 0.1503(4) 0.6138(3) 0.43476(16) 0.0305(9) Uani 1 1 d . . . . .
C92 C 0.2629(4) 0.5367(3) 0.30909(18) 0.0411(11) Uani 1 1 d . . . . .
H92A H 0.2286 0.5038 0.2950 0.062 Uiso 1 1 calc R U . . .
H92B H 0.3425 0.5010 0.3180 0.062 Uiso 1 1 calc R U . . .
H92C H 0.2677 0.5900 0.2831 0.062 Uiso 1 1 calc R U . . .
C93 C -0.1198(4) 0.5520(3) 0.4255(2) 0.0495(13) Uani 1 1 d . . . . .
H93A H -0.1752 0.5989 0.4034 0.074 Uiso 1 1 calc R U . . .
H93B H -0.1490 0.5518 0.4619 0.074 Uiso 1 1 calc R U . . .
H93C H -0.1131 0.4959 0.4191 0.074 Uiso 1 1 calc R U . . .
C94 C 0.1880(4) 0.6476(3) 0.47251(17) 0.0410(11) Uani 1 1 d . . . . .
H94A H 0.2269 0.6918 0.4534 0.062 Uiso 1 1 calc R U . . .
H94B H 0.2435 0.5994 0.4939 0.062 Uiso 1 1 calc R U . . .
H94C H 0.1183 0.6736 0.4947 0.062 Uiso 1 1 calc R U . . .
C95 C 0.5092(3) 0.7490(3) 0.26945(19) 0.0366(10) Uani 1 1 d . . . . .
C96 C 0.5330(4) 0.8252(3) 0.2689(2) 0.0438(12) Uani 1 1 d . . . . .
C97 C 0.5608(4) 0.8775(3) 0.2216(2) 0.0548(15) Uani 1 1 d . . . . .
H97A H 0.5760 0.9296 0.2213 0.066 Uiso 1 1 calc R U . . .
C98 C 0.5673(5) 0.8577(4) 0.1753(3) 0.0617(16) Uani 1 1 d . . . . .
C99 C 0.5508(4) 0.7791(4) 0.1765(2) 0.0576(14) Uani 1 1 d . . . . .
H99 H 0.5593 0.7622 0.1450 0.069 Uiso 1 1 calc R U . . .
C100 C 0.5222(4) 0.7253(3) 0.22280(19) 0.0403(11) Uani 1 1 d . . . . .
C101 C 0.5276(4) 0.8556(3) 0.3167(2) 0.0534(14) Uani 1 1 d . . . . .
H10A H 0.5888 0.8842 0.3118 0.080 Uiso 1 1 calc R U . . .
H10B H 0.5410 0.8055 0.3465 0.080 Uiso 1 1 calc R U . . .
H10C H 0.4494 0.8971 0.3229 0.080 Uiso 1 1 calc R U . . .
C102 C 0.5934(7) 0.9196(5) 0.1243(3) 0.095(2) Uani 1 1 d . . . . .
H10D H 0.5275 0.9379 0.1034 0.142 Uiso 1 1 calc R U . . .
H10E H 0.6664 0.8897 0.1053 0.142 Uiso 1 1 calc R U . . .
H10F H 0.6029 0.9709 0.1313 0.142 Uiso 1 1 calc R U . . .
C103 C 0.5047(5) 0.6407(3) 0.2214(2) 0.0526(14) Uani 1 1 d . . . . .
H10G H 0.4198 0.6469 0.2266 0.079 Uiso 1 1 calc R U . . .
H10H H 0.5441 0.5934 0.2489 0.079 Uiso 1 1 calc R U . . .
H10I H 0.5388 0.6270 0.1877 0.079 Uiso 1 1 calc R U . . .
C104 C 0.1304(3) 0.8740(2) 0.33673(15) 0.0273(9) Uani 1 1 d . . . . .
H104 H 0.0540 0.9218 0.3311 0.033 Uiso 1 1 calc R U . . .
C105 C 0.1619(4) 0.8686(3) 0.38854(16) 0.0292(9) Uani 1 1 d . . . . .
C106 C 0.0723(4) 0.8964(3) 0.42662(18) 0.0405(11) Uani 1 1 d . . . . .
H106 H -0.0079 0.9167 0.4196 0.049 Uiso 1 1 calc R U . . .
C107 C 0.0980(4) 0.8950(3) 0.47447(19) 0.0449(12) Uani 1 1 d . . . . .
H107 H 0.0366 0.9127 0.5006 0.054 Uiso 1 1 calc R U . . .
C108 C 0.2150(4) 0.8674(3) 0.48309(17) 0.0372(10) Uani 1 1 d . . . . .
C109 C 0.3058(4) 0.8376(3) 0.44724(18) 0.0382(11) Uani 1 1 d . . . . .
H109 H 0.3857 0.8180 0.4546 0.046 Uiso 1 1 calc R U . . .
C110 C 0.2788(4) 0.8368(3) 0.40034(17) 0.0326(9) Uani 1 1 d . . . . .
H110 H 0.3407 0.8142 0.3757 0.039 Uiso 1 1 calc R U . . .

loop_
_atom_site_aniso_label
_atom_site_aniso_U_11
_atom_site_aniso_U_22
_atom_site_aniso_U_33
_atom_site_aniso_U_23
_atom_site_aniso_U_13
_atom_site_aniso_U_12
P1 0.0202(5) 0.0238(5) 0.0250(5) -0.0065(4) 0.0002(4) -0.0072(4)
P2 0.0193(5) 0.0256(5) 0.0255(5) -0.0081(4) 0.0001(4) -0.0067(4)
O1 0.0267(14) 0.0236(14) 0.0275(14) -0.0036(11) -0.0029(11) -0.0109(11)
O2 0.039(2) 0.071(2) 0.0384(19) 0.0015(17) 0.0033(15) -0.0195(17)
O3 0.054(2) 0.078(3) 0.040(2) 0.0153(19) -0.0082(18) -0.003(2)
N1 0.0182(16) 0.0226(16) 0.0243(17) -0.0052(13) -0.0004(13) -0.0071(13)
N2 0.0209(16) 0.0206(16) 0.0240(16) -0.0055(13) 0.0005(13) -0.0069(13)
N3 0.043(2) 0.042(2) 0.030(2) 0.0014(17) -0.0045(18) -0.0121(19)
C1 0.0204(19) 0.0216(19) 0.030(2) -0.0100(16) 0.0025(16) -0.0089(15)
C2 0.024(2) 0.024(2) 0.026(2) -0.0075(16) 0.0000(16) -0.0084(16)
C3 0.032(2) 0.044(3) 0.024(2) -0.0095(18) 0.0020(17) -0.015(2)
C4 0.028(2) 0.052(3) 0.031(2) -0.018(2) 0.0087(18) -0.013(2)
C5 0.022(2) 0.036(2) 0.036(2) -0.0142(19) 0.0001(17) -0.0063(17)
C6 0.023(2) 0.023(2) 0.034(2) -0.0103(17) 0.0015(16) -0.0094(16)
C7 0.026(2) 0.026(2) 0.0204(19) -0.0028(16) 0.0025(16) -0.0084(16)
C8 0.030(2) 0.027(2) 0.030(2) -0.0039(17) -0.0005(17) -0.0109(17)
C9 0.035(2) 0.027(2) 0.034(2) -0.0051(18) -0.0015(18) -0.0088(18)
C10 0.031(2) 0.032(2) 0.028(2) 0.0020(18) -0.0018(18) -0.0080(18)
C11 0.031(2) 0.036(2) 0.026(2) -0.0036(18) -0.0020(17) -0.0134(19)
C12 0.029(2) 0.035(2) 0.023(2) -0.0043(17) 0.0004(16) -0.0132(18)
C13 0.039(3) 0.033(2) 0.047(3) -0.009(2) -0.006(2) -0.015(2)
C14 0.037(3) 0.042(3) 0.043(3) -0.003(2) -0.010(2) -0.001(2)
C15 0.039(3) 0.034(2) 0.040(3) -0.012(2) -0.006(2) -0.010(2)
C16 0.0126(18) 0.026(2) 0.038(2) -0.0120(17) 0.0020(16) -0.0019(15)
C17 0.0179(19) 0.027(2) 0.041(2) -0.0056(18) 0.0000(17) -0.0055(16)
C18 0.023(2) 0.030(2) 0.053(3) 0.000(2) -0.004(2) -0.0067(18)
C19 0.032(2) 0.047(3) 0.048(3) 0.006(2) -0.019(2) -0.014(2)
C20 0.034(2) 0.040(3) 0.042(3) -0.010(2) -0.011(2) -0.015(2)
C21 0.0182(19) 0.028(2) 0.035(2) -0.0073(17) -0.0018(16) -0.0060(16)
C22 0.046(3) 0.032(2) 0.053(3) -0.020(2) 0.015(2) -0.018(2)
C23 0.087(5) 0.073(4) 0.067(4) 0.021(3) -0.051(4) -0.036(4)
C24 0.030(2) 0.032(2) 0.045(3) -0.0135(19) -0.0009(19) -0.0144(18)
C25 0.0222(19) 0.0198(19) 0.026(2) -0.0017(15) 0.0001(16) -0.0055(15)
C26 0.027(2) 0.025(2) 0.031(2) -0.0097(17) 0.0026(17) -0.0063(17)
C27 0.037(3) 0.047(3) 0.034(2) -0.018(2) 0.0082(19) -0.014(2)
C28 0.036(3) 0.060(3) 0.045(3) -0.027(2) 0.017(2) -0.018(2)
C29 0.021(2) 0.047(3) 0.042(3) -0.010(2) 0.0034(18) -0.0095(19)
C30 0.022(2) 0.023(2) 0.034(2) -0.0034(17) 0.0007(17) -0.0046(16)
C31 0.029(2) 0.022(2) 0.029(2) -0.0096(16) 0.0034(17) -0.0086(16)
C32 0.033(2) 0.021(2) 0.032(2) -0.0077(17) 0.0016(17) -0.0059(17)
C33 0.037(2) 0.023(2) 0.039(2) -0.0056(18) 0.0040(19) -0.0131(18)
C34 0.038(2) 0.030(2) 0.043(3) -0.0116(19) 0.000(2) -0.0149(19)
C35 0.041(3) 0.032(2) 0.037(2) -0.0057(19) -0.007(2) -0.011(2)
C36 0.039(2) 0.027(2) 0.028(2) -0.0079(17) 0.0011(18) -0.0161(18)
C37 0.042(3) 0.024(2) 0.040(3) -0.0037(18) -0.002(2) -0.0084(19)
C38 0.044(3) 0.044(3) 0.058(3) -0.008(2) -0.007(2) -0.022(2)
C39 0.058(3) 0.040(3) 0.030(2) -0.0031(19) -0.003(2) -0.026(2)
C40 0.0151(18) 0.029(2) 0.034(2) -0.0040(17) 0.0004(16) -0.0031(16)
C41 0.0171(19) 0.032(2) 0.032(2) -0.0062(17) 0.0013(16) -0.0056(16)
C42 0.025(2) 0.030(2) 0.041(2) -0.0079(19) -0.0041(18) -0.0091(17)
C43 0.023(2) 0.039(2) 0.036(2) -0.0087(19) -0.0013(17) -0.0103(18)
C44 0.023(2) 0.035(2) 0.033(2) -0.0002(18) -0.0023(17) -0.0084(18)
C45 0.0172(19) 0.031(2) 0.035(2) -0.0029(18) -0.0009(16) -0.0047(16)
C46 0.031(2) 0.032(2) 0.039(2) -0.0026(19) -0.0038(19) -0.0150(18)
C47 0.044(3) 0.055(3) 0.039(3) -0.008(2) -0.006(2) -0.025(2)
C48 0.033(2) 0.027(2) 0.043(3) -0.0009(19) -0.009(2) -0.0031(18)
C49 0.0211(19) 0.023(2) 0.027(2) -0.0055(16) -0.0033(16) -0.0034(15)
C50 0.028(2) 0.023(2) 0.031(2) -0.0030(17) -0.0024(17) -0.0072(17)
C51 0.028(2) 0.073(4) 0.034(3) 0.010(2) 0.000(2) -0.004(2)
C52 0.029(3) 0.076(4) 0.036(3) 0.013(3) -0.003(2) 0.000(2)
C53 0.035(2) 0.038(2) 0.028(2) 0.0000(18) -0.0023(18) -0.013(2)
C54 0.032(2) 0.030(2) 0.032(2) -0.0065(18) 0.0006(18) -0.0132(18)
C55 0.027(2) 0.025(2) 0.031(2) -0.0044(17) -0.0021(17) -0.0088(17)
P3 0.0193(5) 0.0245(5) 0.0353(6) -0.0071(4) -0.0007(4) -0.0073(4)
P4 0.0192(5) 0.0211(5) 0.0296(5) -0.0064(4) -0.0023(4) -0.0061(4)
O4 0.0266(15) 0.0236(14) 0.0393(16) -0.0083(12) -0.0004(12) -0.0102(12)
O5 0.075(3) 0.063(2) 0.061(2) -0.0060(19) -0.038(2) -0.026(2)
O6 0.093(3) 0.093(3) 0.047(2) -0.032(2) -0.008(2) -0.040(3)
N4 0.0177(16) 0.0224(16) 0.0296(18) -0.0067(13) -0.0017(13) -0.0051(13)
N5 0.0189(16) 0.0229(17) 0.0368(19) -0.0082(14) -0.0006(14) -0.0064(13)
N6 0.067(3) 0.039(2) 0.046(3) -0.0064(19) -0.024(2) -0.020(2)
C56 0.024(2) 0.0209(19) 0.030(2) -0.0054(16) -0.0035(16) -0.0105(16)
C57 0.028(2) 0.024(2) 0.031(2) -0.0060(16) -0.0004(17) -0.0115(17)
C58 0.039(2) 0.034(2) 0.026(2) -0.0074(18) -0.0001(18) -0.0150(19)
C59 0.034(2) 0.033(2) 0.030(2) -0.0025(18) -0.0093(18) -0.0127(19)
C60 0.022(2) 0.026(2) 0.035(2) -0.0063(17) -0.0046(17) -0.0091(16)
C61 0.024(2) 0.0224(19) 0.030(2) -0.0086(16) -0.0004(16) -0.0112(16)
C62 0.029(2) 0.035(2) 0.028(2) -0.0132(18) 0.0048(17) -0.0118(18)
C63 0.041(3) 0.034(2) 0.041(3) -0.013(2) 0.010(2) -0.021(2)
C64 0.037(3) 0.049(3) 0.053(3) -0.021(2) 0.020(2) -0.023(2)
C65 0.037(3) 0.047(3) 0.063(3) -0.029(3) 0.012(2) -0.011(2)
C66 0.045(3) 0.035(3) 0.057(3) -0.023(2) 0.012(2) -0.013(2)
C67 0.037(2) 0.032(2) 0.039(2) -0.0131(19) 0.0037(19) -0.0138(19)
C68 0.047(3) 0.036(3) 0.055(3) -0.014(2) 0.012(2) -0.020(2)
C69 0.058(4) 0.067(4) 0.098(5) -0.046(4) 0.036(3) -0.021(3)
C70 0.044(3) 0.038(3) 0.056(3) -0.021(2) 0.010(2) -0.022(2)
C71 0.0149(18) 0.025(2) 0.030(2) -0.0046(16) -0.0035(15) -0.0053(15)
C72 0.0197(19) 0.024(2) 0.035(2) -0.0051(17) -0.0033(16) -0.0074(16)
C73 0.023(2) 0.029(2) 0.033(2) -0.0022(17) 0.0000(17) -0.0068(17)
C74 0.025(2) 0.037(2) 0.029(2) -0.0039(18) -0.0013(17) -0.0055(18)
C75 0.022(2) 0.032(2) 0.035(2) -0.0147(18) -0.0046(17) -0.0012(17)
C76 0.0191(19) 0.0227(19) 0.032(2) -0.0077(16) -0.0048(16) -0.0048(15)
C77 0.030(2) 0.024(2) 0.041(2) -0.0070(18) 0.0028(18) -0.0117(17)
C78 0.044(3) 0.057(3) 0.030(2) -0.011(2) 0.002(2) -0.006(2)
C79 0.029(2) 0.023(2) 0.039(2) -0.0077(18) -0.0041(18) -0.0068(17)
C80 0.024(2) 0.023(2) 0.040(2) -0.0121(18) -0.0060(17) -0.0026(16)
C81 0.028(2) 0.023(2) 0.041(2) -0.0155(18) -0.0071(18) -0.0034(17)
C82 0.038(3) 0.029(2) 0.050(3) -0.008(2) -0.013(2) -0.0038(19)
C83 0.032(3) 0.042(3) 0.062(3) -0.011(2) -0.019(2) 0.005(2)
C84 0.022(2) 0.035(2) 0.066(3) -0.015(2) -0.009(2) -0.0001(19)
C85 0.020(2) 0.026(2) 0.055(3) -0.014(2) -0.0073(19) -0.0006(17)
C86 0.031(2) 0.0191(19) 0.033(2) -0.0034(16) -0.0084(18) -0.0057(16)
C87 0.036(2) 0.0177(19) 0.037(2) -0.0059(17) -0.0089(18) -0.0055(17)
C88 0.043(3) 0.024(2) 0.042(3) -0.0045(18) -0.015(2) -0.0117(19)
C89 0.037(2) 0.025(2) 0.043(3) 0.0026(19) -0.008(2) -0.0120(18)
C90 0.039(2) 0.030(2) 0.035(2) -0.0024(18) -0.0012(19) -0.0102(19)
C91 0.038(2) 0.021(2) 0.031(2) -0.0025(17) -0.0056(18) -0.0088(17)
C92 0.051(3) 0.032(2) 0.044(3) -0.019(2) -0.004(2) -0.010(2)
C93 0.045(3) 0.046(3) 0.055(3) 0.008(2) -0.009(2) -0.025(2)
C94 0.059(3) 0.038(3) 0.032(2) -0.010(2) -0.004(2) -0.020(2)
C95 0.015(2) 0.031(2) 0.059(3) -0.009(2) -0.0038(19) -0.0031(17)
C96 0.013(2) 0.035(2) 0.081(4) -0.014(2) -0.009(2) -0.0027(18)
C97 0.027(2) 0.044(3) 0.094(5) -0.003(3) -0.014(3) -0.017(2)
C98 0.036(3) 0.067(4) 0.078(4) 0.002(3) -0.002(3) -0.028(3)
C99 0.034(3) 0.073(4) 0.065(4) -0.015(3) 0.009(2) -0.026(3)
C100 0.021(2) 0.040(3) 0.058(3) -0.015(2) 0.006(2) -0.0105(19)
C101 0.028(2) 0.043(3) 0.098(4) -0.030(3) -0.006(3) -0.012(2)
C102 0.088(5) 0.105(6) 0.094(5) 0.007(4) 0.004(4) -0.066(5)
C103 0.046(3) 0.057(3) 0.064(3) -0.032(3) 0.017(3) -0.025(3)
C104 0.026(2) 0.021(2) 0.036(2) -0.0083(17) -0.0028(17) -0.0072(16)
C105 0.030(2) 0.025(2) 0.036(2) -0.0097(17) -0.0037(18) -0.0104(17)
C106 0.036(2) 0.046(3) 0.043(3) -0.017(2) -0.007(2) -0.009(2)
C107 0.048(3) 0.048(3) 0.039(3) -0.016(2) -0.005(2) -0.010(2)
C108 0.051(3) 0.027(2) 0.037(2) -0.0058(19) -0.016(2) -0.013(2)
C109 0.040(3) 0.028(2) 0.053(3) -0.007(2) -0.019(2) -0.0116(19)
C110 0.032(2) 0.029(2) 0.041(2) -0.0132(19) -0.0056(19) -0.0097(18)

loop_
_atom_type_symbol
_atom_type_description
_atom_type_scat_dispersion_real
_atom_type_scat_dispersion_imag
_atom_type_scat_source
C C 0.0033 0.0016 'International Tables Vol C Tables 4.2.6.8 and 6.1.1.4'
H H 0.0000 0.0000 'International Tables Vol C Tables 4.2.6.8 and 6.1.1.4'
N N 0.0061 0.0033 'International Tables Vol C Tables 4.2.6.8 and 6.1.1.4'
O O 0.0106 0.0060 'International Tables Vol C Tables 4.2.6.8 and 6.1.1.4'
P P 0.1023 0.0942 'International Tables Vol C Tables 4.2.6.8 and 6.1.1.4'

loop_
_geom_angle_atom_site_label_1
_geom_angle_atom_site_label_2
_geom_angle_atom_site_label_3
_geom_angle
_geom_angle_site_symmetry_1
_geom_angle_site_symmetry_3
_geom_angle_publ_flag
O1 P1 N1 96.76(14) . . ?
O1 P1 N2 95.10(14) . . ?
N1 P1 N2 80.06(15) . . ?
O1 P1 P2 76.64(10) . . ?
N1 P1 P2 43.75(10) . . ?
N2 P1 P2 45.09(10) . . ?
N1 P2 N2 79.05(14) . . ?
N1 P2 C49 89.43(15) . . ?
N2 P2 C49 90.98(15) . . ?
N1 P2 P1 43.51(10) . . ?
N2 P2 P1 44.16(10) . . ?
C49 P2 P1 69.52(12) . . ?
C49 O1 P1 110.0(2) . . ?
C1 N1 P1 129.1(3) . . ?
C1 N1 P2 135.3(3) . . ?
P1 N1 P2 92.74(15) . . ?
C25 N2 P1 128.8(3) . . ?
C25 N2 P2 127.9(3) . . ?
P1 N2 P2 90.75(14) . . ?
O2 N3 O3 122.4(4) . . ?
O2 N3 C53 118.9(4) . . ?
O3 N3 C53 118.7(4) . . ?
C2 C1 C6 119.5(3) . . ?
C2 C1 N1 117.5(3) . . ?
C6 C1 N1 123.0(3) . . ?
C3 C2 C1 119.8(4) . . ?
C3 C2 C7 116.8(3) . . ?
C1 C2 C7 123.1(3) . . ?
C4 C3 C2 121.2(4) . . ?
C4 C3 H3 119.4 . . ?
C2 C3 H3 119.4 . . ?
C5 C4 C3 119.0(4) . . ?
C5 C4 H4 120.5 . . ?
C3 C4 H4 120.5 . . ?
C4 C5 C6 121.7(4) . . ?
C4 C5 H5 119.1 . . ?
C6 C5 H5 119.1 . . ?
C5 C6 C1 118.7(4) . . ?
C5 C6 C16 117.4(3) . . ?
C1 C6 C16 123.8(3) . . ?
C12 C7 C8 120.4(4) . . ?
C12 C7 C2 121.2(4) . . ?
C8 C7 C2 118.1(3) . . ?
C9 C8 C7 118.8(4) . . ?
C9 C8 C13 119.7(4) . . ?
C7 C8 C13 121.5(4) . . ?
C8 C9 C10 121.7(4) . . ?
C8 C9 H9 119.2 . . ?
C10 C9 H9 119.2 . . ?
C11 C10 C9 118.1(4) . . ?
C11 C10 C14 120.9(4) . . ?
C9 C10 C14 121.0(4) . . ?
C10 C11 C12 122.2(4) . . ?
C10 C11 H11 118.9 . . ?
C12 C11 H11 118.9 . . ?
C7 C12 C11 118.8(4) . . ?
C7 C12 C15 121.7(4) . . ?
C11 C12 C15 119.5(4) . . ?
C8 C13 H13A 109.5 . . ?
C8 C13 H13B 109.5 . . ?
H13A C13 H13B 109.5 . . ?
C8 C13 H13C 109.5 . . ?
H13A C13 H13C 109.5 . . ?
H13B C13 H13C 109.5 . . ?
C10 C14 H14A 109.5 . . ?
C10 C14 H14B 109.5 . . ?
H14A C14 H14B 109.5 . . ?
C10 C14 H14C 109.5 . . ?
H14A C14 H14C 109.5 . . ?
H14B C14 H14C 109.5 . . ?
C12 C15 H15A 109.5 . . ?
C12 C15 H15B 109.5 . . ?
H15A C15 H15B 109.5 . . ?
C12 C15 H15C 109.5 . . ?
H15A C15 H15C 109.5 . . ?
H15B C15 H15C 109.5 . . ?
C21 C16 C17 119.9(4) . . ?
C21 C16 C6 119.8(3) . . ?
C17 C16 C6 120.2(4) . . ?
C18 C17 C16 118.7(4) . . ?
C18 C17 C22 120.2(4) . . ?
C16 C17 C22 121.1(4) . . ?
C19 C18 C17 122.1(4) . . ?
C19 C18 H18 119.0 . . ?
C17 C18 H18 119.0 . . ?
C18 C19 C20 118.5(4) . . ?
C18 C19 C23 120.9(5) . . ?
C20 C19 C23 120.6(5) . . ?
C21 C20 C19 121.7(4) . . ?
C21 C20 H20 119.2 . . ?
C19 C20 H20 119.2 . . ?
C20 C21 C16 118.9(4) . . ?
C20 C21 C24 119.3(4) . . ?
C16 C21 C24 121.7(4) . . ?
C17 C22 H22A 109.5 . . ?
C17 C22 H22B 109.5 . . ?
H22A C22 H22B 109.5 . . ?
C17 C22 H22C 109.5 . . ?
H22A C22 H22C 109.5 . . ?
H22B C22 H22C 109.5 . . ?
C19 C23 H23A 109.5 . . ?
C19 C23 H23B 109.5 . . ?
H23A C23 H23B 109.5 . . ?
C19 C23 H23C 109.5 . . ?
H23A C23 H23C 109.5 . . ?
H23B C23 H23C 109.5 . . ?
C21 C24 H24A 109.5 . . ?
C21 C24 H24B 109.5 . . ?
H24A C24 H24B 109.5 . . ?
C21 C24 H24C 109.5 . . ?
H24A C24 H24C 109.5 . . ?
H24B C24 H24C 109.5 . . ?
C26 C25 N2 118.7(3) . . ?
C26 C25 C30 119.4(3) . . ?
N2 C25 C30 121.8(3) . . ?
C27 C26 C25 119.2(4) . . ?
C27 C26 C31 119.9(4) . . ?
C25 C26 C31 120.9(3) . . ?
C28 C27 C26 121.1(4) . . ?
C28 C27 H27 119.5 . . ?
C26 C27 H27 119.5 . . ?
C29 C28 C27 119.4(4) . . ?
C29 C28 H28 120.3 . . ?
C27 C28 H28 120.3 . . ?
C28 C29 C30 121.7(4) . . ?
C28 C29 H29 119.2 . . ?
C30 C29 H29 119.2 . . ?
C29 C30 C25 119.0(4) . . ?
C29 C30 C40 118.4(4) . . ?
C25 C30 C40 122.4(3) . . ?
C36 C31 C32 119.3(4) . . ?
C36 C31 C26 121.6(3) . . ?
C32 C31 C26 119.1(4) . . ?
C33 C32 C31 119.1(4) . . ?
C33 C32 C37 119.7(4) . . ?
C31 C32 C37 121.3(4) . . ?
C32 C33 C34 122.0(4) . . ?
C32 C33 H33 119.0 . . ?
C34 C33 H33 119.0 . . ?
C35 C34 C33 118.3(4) . . ?
C35 C34 C38 121.1(4) . . ?
C33 C34 C38 120.6(4) . . ?
C34 C35 C36 121.7(4) . . ?
C34 C35 H35 119.1 . . ?
C36 C35 H35 119.1 . . ?
C35 C36 C31 119.5(4) . . ?
C35 C36 C39 117.6(4) . . ?
C31 C36 C39 123.0(4) . . ?
C32 C37 H37A 109.5 . . ?
C32 C37 H37B 109.5 . . ?
H37A C37 H37B 109.5 . . ?
C32 C37 H37C 109.5 . . ?
H37A C37 H37C 109.5 . . ?
H37B C37 H37C 109.5 . . ?
C34 C38 H38A 109.5 . . ?
C34 C38 H38B 109.5 . . ?
H38A C38 H38B 109.5 . . ?
C34 C38 H38C 109.5 . . ?
H38A C38 H38C 109.5 . . ?
H38B C38 H38C 109.5 . . ?
C36 C39 H39A 109.5 . . ?
C36 C39 H39B 109.5 . . ?
H39A C39 H39B 109.5 . . ?
C36 C39 H39C 109.5 . . ?
H39A C39 H39C 109.5 . . ?
H39B C39 H39C 109.5 . . ?
C45 C40 C41 118.8(4) . . ?
C45 C40 C30 117.9(4) . . ?
C41 C40 C30 123.2(4) . . ?
C42 C41 C40 119.0(4) . . ?
C42 C41 C46 118.9(4) . . ?
C40 C41 C46 122.1(4) . . ?
C41 C42 C43 122.8(4) . . ?
C41 C42 H42 118.6 . . ?
C43 C42 H42 118.6 . . ?
C42 C43 C44 117.6(4) . . ?
C42 C43 C47 121.7(4) . . ?
C44 C43 C47 120.7(4) . . ?
C45 C44 C43 121.7(4) . . ?
C45 C44 H44 119.2 . . ?
C43 C44 H44 119.2 . . ?
C44 C45 C40 119.8(4) . . ?
C44 C45 C48 119.0(4) . . ?
C40 C45 C48 121.1(4) . . ?
C41 C46 H46A 109.5 . . ?
C41 C46 H46B 109.5 . . ?
H46A C46 H46B 109.5 . . ?
C41 C46 H46C 109.5 . . ?
H46A C46 H46C 109.5 . . ?
H46B C46 H46C 109.5 . . ?
C43 C47 H47A 109.5 . . ?
C43 C47 H47B 109.5 . . ?
H47A C47 H47B 109.5 . . ?
C43 C47 H47C 109.5 . . ?
H47A C47 H47C 109.5 . . ?
H47B C47 H47C 109.5 . . ?
C45 C48 H48A 109.5 . . ?
C45 C48 H48B 109.5 . . ?
H48A C48 H48B 109.5 . . ?
C45 C48 H48C 109.5 . . ?
H48A C48 H48C 109.5 . . ?
H48B C48 H48C 109.5 . . ?
O1 C49 C50 113.4(3) . . ?
O1 C49 P2 103.6(2) . . ?
C50 C49 P2 117.5(3) . . ?
O1 C49 H49 107.2 . . ?
C50 C49 H49 107.2 . . ?
P2 C49 H49 107.2 . . ?
C55 C50 C51 117.3(4) . . ?
C55 C50 C49 124.3(4) . . ?
C51 C50 C49 118.4(4) . . ?
C52 C51 C50 122.4(4) . . ?
C52 C51 H51 118.8 . . ?
C50 C51 H51 118.8 . . ?
C53 C52 C51 118.2(4) . . ?
C53 C52 H52 120.9 . . ?
C51 C52 H52 120.9 . . ?
C54 C53 C52 121.6(4) . . ?
C54 C53 N3 119.4(4) . . ?
C52 C53 N3 119.0(4) . . ?
C53 C54 C55 118.9(4) . . ?
C53 C54 H54 120.6 . . ?
C55 C54 H54 120.6 . . ?
C54 C55 C50 121.5(4) . . ?
C54 C55 H55 119.2 . . ?
C50 C55 H55 119.2 . . ?
O4 P3 N4 96.68(14) . . ?
O4 P3 N5 95.21(15) . . ?
N4 P3 N5 80.03(15) . . ?
O4 P3 P4 76.29(10) . . ?
N4 P3 P4 44.11(11) . . ?
N5 P3 P4 45.00(10) . . ?
N4 P4 N5 78.96(15) . . ?
N4 P4 C104 89.79(16) . . ?
N5 P4 C104 90.93(16) . . ?
N4 P4 P3 43.84(10) . . ?
N5 P4 P3 44.02(11) . . ?
C104 P4 P3 69.39(12) . . ?
C104 O4 P3 110.3(2) . . ?
C56 N4 P3 127.8(3) . . ?
C56 N4 P4 135.1(3) . . ?
P3 N4 P4 92.05(15) . . ?
C80 N5 P3 130.5(3) . . ?
C80 N5 P4 129.3(3) . . ?
P3 N5 P4 90.98(15) . . ?
O5 N6 O6 124.5(4) . . ?
O5 N6 C108 117.5(5) . . ?
O6 N6 C108 117.9(4) . . ?
C57 C56 N4 118.0(3) . . ?
C57 C56 C61 119.0(3) . . ?
N4 C56 C61 122.9(3) . . ?
C56 C57 C58 119.7(4) . . ?
C56 C57 C62 124.4(4) . . ?
C58 C57 C62 115.5(4) . . ?
C59 C58 C57 121.2(4) . . ?
C59 C58 H58 119.4 . . ?
C57 C58 H58 119.4 . . ?
C60 C59 C58 119.1(4) . . ?
C60 C59 H59 120.4 . . ?
C58 C59 H59 120.4 . . ?
C59 C60 C61 121.7(4) . . ?
C59 C60 H60 119.1 . . ?
C61 C60 H60 119.1 . . ?
C60 C61 C56 119.2(4) . . ?
C60 C61 C71 117.7(3) . . ?
C56 C61 C71 123.0(3) . . ?
C67 C62 C63 119.2(4) . . ?
C67 C62 C57 118.7(4) . . ?
C63 C62 C57 121.5(4) . . ?
C64 C63 C62 119.4(4) . . ?
C64 C63 C68 119.8(4) . . ?
C62 C63 C68 120.8(4) . . ?
C65 C64 C63 122.0(4) . . ?
C65 C64 H64 119.0 . . ?
C63 C64 H64 119.0 . . ?
C64 C65 C66 118.3(4) . . ?
C64 C65 C69 121.0(5) . . ?
C66 C65 C69 120.7(5) . . ?
C65 C66 C67 121.8(4) . . ?
C65 C66 H66 119.1 . . ?
C67 C66 H66 119.1 . . ?
C66 C67 C62 119.3(4) . . ?
C66 C67 C70 119.6(4) . . ?
C62 C67 C70 121.1(4) . . ?
C63 C68 H68A 109.5 . . ?
C63 C68 H68B 109.5 . . ?
H68A C68 H68B 109.5 . . ?
C63 C68 H68C 109.5 . . ?
H68A C68 H68C 109.5 . . ?
H68B C68 H68C 109.5 . . ?
C65 C69 H69A 109.5 . . ?
C65 C69 H69B 109.5 . . ?
H69A C69 H69B 109.5 . . ?
C65 C69 H69C 109.5 . . ?
H69A C69 H69C 109.5 . . ?
H69B C69 H69C 109.5 . . ?
C67 C70 H70A 109.5 . . ?
C67 C70 H70B 109.5 . . ?
H70A C70 H70B 109.5 . . ?
C67 C70 H70C 109.5 . . ?
H70A C70 H70C 109.5 . . ?
H70B C70 H70C 109.5 . . ?
C72 C71 C76 119.5(4) . . ?
C72 C71 C61 120.1(3) . . ?
C76 C71 C61 120.3(3) . . ?
C73 C72 C71 119.4(4) . . ?
C73 C72 C77 120.2(4) . . ?
C71 C72 C77 120.4(4) . . ?
C72 C73 C74 122.2(4) . . ?
C72 C73 H73 118.9 . . ?
C74 C73 H73 118.9 . . ?
C73 C74 C75 117.4(4) . . ?
C73 C74 C78 120.9(4) . . ?
C75 C74 C78 121.6(4) . . ?
C76 C75 C74 122.4(4) . . ?
C76 C75 H75 118.8 . . ?
C74 C75 H75 118.8 . . ?
C75 C76 C71 118.9(4) . . ?
C75 C76 C79 119.3(3) . . ?
C71 C76 C79 121.8(3) . . ?
C72 C77 H77A 109.5 . . ?
C72 C77 H77B 109.5 . . ?
H77A C77 H77B 109.5 . . ?
C72 C77 H77C 109.5 . . ?
H77A C77 H77C 109.5 . . ?
H77B C77 H77C 109.5 . . ?
C74 C78 H78A 109.5 . . ?
C74 C78 H78B 109.5 . . ?
H78A C78 H78B 109.5 . . ?
C74 C78 H78C 109.5 . . ?
H78A C78 H78C 109.5 . . ?
H78B C78 H78C 109.5 . . ?
C76 C79 H79A 109.5 . . ?
C76 C79 H79B 109.5 . . ?
H79A C79 H79B 109.5 . . ?
C76 C79 H79C 109.5 . . ?
H79A C79 H79C 109.5 . . ?
H79B C79 H79C 109.5 . . ?
N5 C80 C81 118.7(3) . . ?
N5 C80 C85 121.7(4) . . ?
C81 C80 C85 119.5(4) . . ?
C82 C81 C80 119.0(4) . . ?
C82 C81 C86 118.9(4) . . ?
C80 C81 C86 122.1(4) . . ?
C83 C82 C81 121.5(4) . . ?
C83 C82 H82 119.3 . . ?
C81 C82 H82 119.3 . . ?
C84 C83 C82 118.9(4) . . ?
C84 C83 H83 120.5 . . ?
C82 C83 H83 120.5 . . ?
C83 C84 C85 122.1(4) . . ?
C83 C84 H84 118.9 . . ?
C85 C84 H84 118.9 . . ?
C84 C85 C80 118.7(4) . . ?
C84 C85 C95 118.0(4) . . ?
C80 C85 C95 123.1(4) . . ?
C91 C86 C87 119.2(4) . . ?
C91 C86 C81 120.9(4) . . ?
C87 C86 C81 119.9(4) . . ?
C88 C87 C86 119.7(4) . . ?
C88 C87 C92 119.1(4) . . ?
C86 C87 C92 121.2(4) . . ?
C87 C88 C89 121.6(4) . . ?
C87 C88 H88 119.2 . . ?
C89 C88 H88 119.2 . . ?
C90 C89 C88 118.2(4) . . ?
C90 C89 C93 121.1(4) . . ?
C88 C89 C93 120.7(4) . . ?
C89 C90 C91 121.9(4) . . ?
C89 C90 H90 119.0 . . ?
C91 C90 H90 119.0 . . ?
C90 C91 C86 119.4(4) . . ?
C90 C91 C94 118.7(4) . . ?
C86 C91 C94 121.9(4) . . ?
C87 C92 H92A 109.5 . . ?
C87 C92 H92B 109.5 . . ?
H92A C92 H92B 109.5 . . ?
C87 C92 H92C 109.5 . . ?
H92A C92 H92C 109.5 . . ?
H92B C92 H92C 109.5 . . ?
C89 C93 H93A 109.5 . . ?
C89 C93 H93B 109.5 . . ?
H93A C93 H93B 109.5 . . ?
C89 C93 H93C 109.5 . . ?
H93A C93 H93C 109.5 . . ?
H93B C93 H93C 109.5 . . ?
C91 C94 H94A 109.5 . . ?
C91 C94 H94B 109.5 . . ?
H94A C94 H94B 109.5 . . ?
C91 C94 H94C 109.5 . . ?
H94A C94 H94C 109.5 . . ?
H94B C94 H94C 109.5 . . ?
C100 C95 C96 119.0(4) . . ?
C100 C95 C85 118.4(4) . . ?
C96 C95 C85 122.5(4) . . ?
C97 C96 C95 118.6(5) . . ?
C97 C96 C101 117.4(5) . . ?
C95 C96 C101 124.0(5) . . ?
C98 C97 C96 123.1(5) . . ?
C98 C97 H97A 118.5 . . ?
C96 C97 H97A 118.5 . . ?
C97 C98 C99 117.8(5) . . ?
C97 C98 C102 120.8(6) . . ?
C99 C98 C102 121.4(6) . . ?
C100 C99 C98 120.9(6) . . ?
C100 C99 H99 119.6 . . ?
C98 C99 H99 119.6 . . ?
C99 C100 C95 120.4(5) . . ?
C99 C100 C103 118.3(5) . . ?
C95 C100 C103 121.3(4) . . ?
C96 C101 H10A 109.5 . . ?
C96 C101 H10B 109.5 . . ?
H10A C101 H10B 109.5 . . ?
C96 C101 H10C 109.5 . . ?
H10A C101 H10C 109.5 . . ?
H10B C101 H10C 109.5 . . ?
C98 C102 H10D 109.5 . . ?
C98 C102 H10E 109.5 . . ?
H10D C102 H10E 109.5 . . ?
C98 C102 H10F 109.5 . . ?
H10D C102 H10F 109.5 . . ?
H10E C102 H10F 109.5 . . ?
C100 C103 H10G 109.5 . . ?
C100 C103 H10H 109.5 . . ?
H10G C103 H10H 109.5 . . ?
C100 C103 H10I 109.5 . . ?
H10G C103 H10I 109.5 . . ?
H10H C103 H10I 109.5 . . ?
O4 C104 C105 112.1(3) . . ?
O4 C104 P4 103.8(2) . . ?
C105 C104 P4 117.9(3) . . ?
O4 C104 H104 107.5 . . ?
C105 C104 H104 107.5 . . ?
P4 C104 H104 107.5 . . ?
C106 C105 C110 118.2(4) . . ?
C106 C105 C104 119.5(4) . . ?
C110 C105 C104 122.3(4) . . ?
C107 C106 C105 121.3(4) . . ?
C107 C106 H106 119.4 . . ?
C105 C106 H106 119.4 . . ?
C108 C107 C106 118.1(4) . . ?
C108 C107 H107 120.9 . . ?
C106 C107 H107 120.9 . . ?
C109 C108 C107 122.6(4) . . ?
C109 C108 N6 119.4(4) . . ?
C107 C108 N6 118.0(4) . . ?
C108 C109 C110 118.7(4) . . ?
C108 C109 H109 120.7 . . ?
C110 C109 H109 120.7 . . ?
C109 C110 C105 121.0(4) . . ?
C109 C110 H110 119.5 . . ?
C105 C110 H110 119.5 . . ?

loop_
_geom_bond_atom_site_label_1
_geom_bond_atom_site_label_2
_geom_bond_distance
_geom_bond_site_symmetry_2
_geom_bond_publ_flag
P1 O1 1.680(3) . ?
P1 N1 1.726(3) . ?
P1 N2 1.745(3) . ?
P1 P2 2.5047(14) . ?
P2 N1 1.734(3) . ?
P2 N2 1.774(3) . ?
P2 C49 1.927(4) . ?
O1 C49 1.455(4) . ?
O2 N3 1.214(5) . ?
O3 N3 1.223(5) . ?
N1 C1 1.427(5) . ?
N2 C25 1.415(5) . ?
N3 C53 1.457(5) . ?
C1 C2 1.400(5) . ?
C1 C6 1.410(5) . ?
C2 C3 1.393(5) . ?
C2 C7 1.507(5) . ?
C3 C4 1.383(6) . ?
C3 H3 0.9500 . ?
C4 C5 1.378(6) . ?
C4 H4 0.9500 . ?
C5 C6 1.403(5) . ?
C5 H5 0.9500 . ?
C6 C16 1.482(6) . ?
C7 C12 1.396(6) . ?
C7 C8 1.402(6) . ?
C8 C9 1.392(6) . ?
C8 C13 1.515(6) . ?
C9 C10 1.405(6) . ?
C9 H9 0.9500 . ?
C10 C11 1.370(6) . ?
C10 C14 1.504(6) . ?
C11 C12 1.401(6) . ?
C11 H11 0.9500 . ?
C12 C15 1.506(6) . ?
C13 H13A 0.9800 . ?
C13 H13B 0.9800 . ?
C13 H13C 0.9800 . ?
C14 H14A 0.9800 . ?
C14 H14B 0.9800 . ?
C14 H14C 0.9800 . ?
C15 H15A 0.9800 . ?
C15 H15B 0.9800 . ?
C15 H15C 0.9800 . ?
C16 C21 1.407(6) . ?
C16 C17 1.413(5) . ?
C17 C18 1.389(6) . ?
C17 C22 1.506(6) . ?
C18 C19 1.379(7) . ?
C18 H18 0.9500 . ?
C19 C20 1.394(6) . ?
C19 C23 1.514(7) . ?
C20 C21 1.388(6) . ?
C20 H20 0.9500 . ?
C21 C24 1.493(6) . ?
C22 H22A 0.9800 . ?
C22 H22B 0.9800 . ?
C22 H22C 0.9800 . ?
C23 H23A 0.9800 . ?
C23 H23B 0.9800 . ?
C23 H23C 0.9800 . ?
C24 H24A 0.9800 . ?
C24 H24B 0.9800 . ?
C24 H24C 0.9800 . ?
C25 C26 1.414(6) . ?
C25 C30 1.416(5) . ?
C26 C27 1.400(6) . ?
C26 C31 1.489(6) . ?
C27 C28 1.387(6) . ?
C27 H27 0.9500 . ?
C28 C29 1.383(7) . ?
C28 H28 0.9500 . ?
C29 C30 1.393(6) . ?
C29 H29 0.9500 . ?
C30 C40 1.492(6) . ?
C31 C36 1.398(6) . ?
C31 C32 1.416(5) . ?
C32 C33 1.387(6) . ?
C32 C37 1.501(6) . ?
C33 C34 1.390(6) . ?
C33 H33 0.9500 . ?
C34 C35 1.383(6) . ?
C34 C38 1.511(6) . ?
C35 C36 1.397(6) . ?
C35 H35 0.9500 . ?
C36 C39 1.512(6) . ?
C37 H37A 0.9800 . ?
C37 H37B 0.9800 . ?
C37 H37C 0.9800 . ?
C38 H38A 0.9800 . ?
C38 H38B 0.9800 . ?
C38 H38C 0.9800 . ?
C39 H39A 0.9800 . ?
C39 H39B 0.9800 . ?
C39 H39C 0.9800 . ?
C40 C45 1.409(6) . ?
C40 C41 1.415(6) . ?
C41 C42 1.380(6) . ?
C41 C46 1.513(6) . ?
C42 C43 1.387(6) . ?
C42 H42 0.9500 . ?
C43 C44 1.394(6) . ?
C43 C47 1.501(6) . ?
C44 C45 1.386(6) . ?
C44 H44 0.9500 . ?
C45 C48 1.513(6) . ?
C46 H46A 0.9800 . ?
C46 H46B 0.9800 . ?
C46 H46C 0.9800 . ?
C47 H47A 0.9800 . ?
C47 H47B 0.9800 . ?
C47 H47C 0.9800 . ?
C48 H48A 0.9800 . ?
C48 H48B 0.9800 . ?
C48 H48C 0.9800 . ?
C49 C50 1.491(5) . ?
C49 H49 1.0000 . ?
C50 C55 1.384(6) . ?
C50 C51 1.389(6) . ?
C51 C52 1.376(6) . ?
C51 H51 0.9500 . ?
C52 C53 1.376(6) . ?
C52 H52 0.9500 . ?
C53 C54 1.375(6) . ?
C54 C55 1.384(6) . ?
C54 H54 0.9500 . ?
C55 H55 0.9500 . ?
P3 O4 1.674(3) . ?
P3 N4 1.740(3) . ?
P3 N5 1.745(3) . ?
P3 P4 2.5109(14) . ?
P4 N4 1.749(3) . ?
P4 N5 1.776(3) . ?
P4 C104 1.919(4) . ?
O4 C104 1.450(5) . ?
O5 N6 1.224(5) . ?
O6 N6 1.225(6) . ?
N4 C56 1.403(5) . ?
N5 C80 1.408(5) . ?
N6 C108 1.486(6) . ?
C56 C57 1.397(5) . ?
C56 C61 1.422(5) . ?
C57 C58 1.401(6) . ?
C57 C62 1.503(5) . ?
C58 C59 1.380(6) . ?
C58 H58 0.9500 . ?
C59 C60 1.379(6) . ?
C59 H59 0.9500 . ?
C60 C61 1.389(5) . ?
C60 H60 0.9500 . ?
C61 C71 1.492(5) . ?
C62 C67 1.404(6) . ?
C62 C63 1.406(6) . ?
C63 C64 1.388(6) . ?
C63 C68 1.516(6) . ?
C64 C65 1.379(7) . ?
C64 H64 0.9500 . ?
C65 C66 1.386(7) . ?
C65 C69 1.526(7) . ?
C66 C67 1.392(6) . ?
C66 H66 0.9500 . ?
C67 C70 1.507(6) . ?
C68 H68A 0.9800 . ?
C68 H68B 0.9800 . ?
C68 H68C 0.9800 . ?
C69 H69A 0.9800 . ?
C69 H69B 0.9800 . ?
C69 H69C 0.9800 . ?
C70 H70A 0.9800 . ?
C70 H70B 0.9800 . ?
C70 H70C 0.9800 . ?
C71 C72 1.400(5) . ?
C71 C76 1.410(5) . ?
C72 C73 1.386(6) . ?
C72 C77 1.512(5) . ?
C73 C74 1.388(6) . ?
C73 H73 0.9500 . ?
C74 C75 1.391(6) . ?
C74 C78 1.509(6) . ?
C75 C76 1.387(6) . ?
C75 H75 0.9500 . ?
C76 C79 1.505(5) . ?
C77 H77A 0.9800 . ?
C77 H77B 0.9800 . ?
C77 H77C 0.9800 . ?
C78 H78A 0.9800 . ?
C78 H78B 0.9800 . ?
C78 H78C 0.9800 . ?
C79 H79A 0.9800 . ?
C79 H79B 0.9800 . ?
C79 H79C 0.9800 . ?
C80 C81 1.413(6) . ?
C80 C85 1.418(6) . ?
C81 C82 1.397(6) . ?
C81 C86 1.497(6) . ?
C82 C83 1.386(7) . ?
C82 H82 0.9500 . ?
C83 C84 1.377(7) . ?
C83 H83 0.9500 . ?
C84 C85 1.390(6) . ?
C84 H84 0.9500 . ?
C85 C95 1.500(6) . ?
C86 C91 1.399(6) . ?
C86 C87 1.405(6) . ?
C87 C88 1.388(6) . ?
C87 C92 1.518(6) . ?
C88 C89 1.392(6) . ?
C88 H88 0.9500 . ?
C89 C90 1.377(6) . ?
C89 C93 1.513(6) . ?
C90 C91 1.398(6) . ?
C90 H90 0.9500 . ?
C91 C94 1.506(6) . ?
C92 H92A 0.9800 . ?
C92 H92B 0.9800 . ?
C92 H92C 0.9800 . ?
C93 H93A 0.9800 . ?
C93 H93B 0.9800 . ?
C93 H93C 0.9800 . ?
C94 H94A 0.9800 . ?
C94 H94B 0.9800 . ?
C94 H94C 0.9800 . ?
C95 C100 1.396(7) . ?
C95 C96 1.399(6) . ?
C96 C97 1.385(7) . ?
C96 C101 1.504(7) . ?
C97 C98 1.368(8) . ?
C97 H97A 0.9500 . ?
C98 C99 1.391(8) . ?
C98 C102 1.526(8) . ?
C99 C100 1.382(7) . ?
C99 H99 0.9500 . ?
C100 C103 1.518(7) . ?
C101 H10A 0.9800 . ?
C101 H10B 0.9800 . ?
C101 H10C 0.9800 . ?
C102 H10D 0.9800 . ?
C102 H10E 0.9800 . ?
C102 H10F 0.9800 . ?
C103 H10G 0.9800 . ?
C103 H10H 0.9800 . ?
C103 H10I 0.9800 . ?
C104 C105 1.498(6) . ?
C104 H104 1.0000 . ?
C105 C106 1.393(6) . ?
C105 C110 1.397(6) . ?
C106 C107 1.385(6) . ?
C106 H106 0.9500 . ?
C107 C108 1.374(7) . ?
C107 H107 0.9500 . ?
C108 C109 1.370(7) . ?
C109 C110 1.379(6) . ?
C109 H109 0.9500 . ?
C110 H110 0.9500 . ?

loop_
_geom_torsion_atom_site_label_1
_geom_torsion_atom_site_label_2
_geom_torsion_atom_site_label_3
_geom_torsion_atom_site_label_4
_geom_torsion
_geom_torsion_site_symmetry_1
_geom_torsion_site_symmetry_2
_geom_torsion_site_symmetry_3
_geom_torsion_site_symmetry_4
_geom_torsion_publ_flag
N1 P1 O1 C49 35.4(2) . . . . ?
N2 P1 O1 C49 -45.1(2) . . . . ?
P2 P1 O1 C49 -3.7(2) . . . . ?
O1 P1 N1 C1 100.1(3) . . . . ?
N2 P1 N1 C1 -165.9(3) . . . . ?
P2 P1 N1 C1 162.7(4) . . . . ?
O1 P1 N1 P2 -62.61(15) . . . . ?
N2 P1 N1 P2 31.41(14) . . . . ?
N2 P2 N1 C1 168.2(4) . . . . ?
C49 P2 N1 C1 -100.7(4) . . . . ?
P1 P2 N1 C1 -160.8(4) . . . . ?
N2 P2 N1 P1 -30.96(14) . . . . ?
C49 P2 N1 P1 60.15(16) . . . . ?
O1 P1 N2 C25 -77.6(3) . . . . ?
N1 P1 N2 C25 -173.6(3) . . . . ?
P2 P1 N2 C25 -143.0(4) . . . . ?
O1 P1 N2 P2 65.39(14) . . . . ?
N1 P1 N2 P2 -30.60(14) . . . . ?
N1 P2 N2 C25 174.1(3) . . . . ?
C49 P2 N2 C25 84.8(3) . . . . ?
P1 P2 N2 C25 143.5(4) . . . . ?
N1 P2 N2 P1 30.55(14) . . . . ?
C49 P2 N2 P1 -58.68(16) . . . . ?
P1 N1 C1 C2 56.1(5) . . . . ?
P2 N1 C1 C2 -148.9(3) . . . . ?
P1 N1 C1 C6 -126.1(3) . . . . ?
P2 N1 C1 C6 28.9(6) . . . . ?
C6 C1 C2 C3 4.1(6) . . . . ?
N1 C1 C2 C3 -178.1(3) . . . . ?
C6 C1 C2 C7 -170.3(3) . . . . ?
N1 C1 C2 C7 7.6(5) . . . . ?
C1 C2 C3 C4 -1.5(6) . . . . ?
C7 C2 C3 C4 173.2(4) . . . . ?
C2 C3 C4 C5 -1.3(7) . . . . ?
C3 C4 C5 C6 1.6(7) . . . . ?
C4 C5 C6 C1 1.0(6) . . . . ?
C4 C5 C6 C16 -176.2(4) . . . . ?
C2 C1 C6 C5 -3.8(5) . . . . ?
N1 C1 C6 C5 178.5(3) . . . . ?
C2 C1 C6 C16 173.1(3) . . . . ?
N1 C1 C6 C16 -4.6(6) . . . . ?
C3 C2 C7 C12 74.7(5) . . . . ?
C1 C2 C7 C12 -110.8(4) . . . . ?
C3 C2 C7 C8 -100.0(4) . . . . ?
C1 C2 C7 C8 74.5(5) . . . . ?
C12 C7 C8 C9 -0.6(6) . . . . ?
C2 C7 C8 C9 174.1(3) . . . . ?
C12 C7 C8 C13 -178.6(4) . . . . ?
C2 C7 C8 C13 -3.9(6) . . . . ?
C7 C8 C9 C10 -0.3(6) . . . . ?
C13 C8 C9 C10 177.8(4) . . . . ?
C8 C9 C10 C11 1.5(6) . . . . ?
C8 C9 C10 C14 -178.9(4) . . . . ?
C9 C10 C11 C12 -1.9(6) . . . . ?
C14 C10 C11 C12 178.5(4) . . . . ?
C8 C7 C12 C11 0.2(6) . . . . ?
C2 C7 C12 C11 -174.4(3) . . . . ?
C8 C7 C12 C15 -178.5(4) . . . . ?
C2 C7 C12 C15 6.9(6) . . . . ?
C10 C11 C12 C7 1.1(6) . . . . ?
C10 C11 C12 C15 179.8(4) . . . . ?
C5 C6 C16 C21 100.3(4) . . . . ?
C1 C6 C16 C21 -76.7(5) . . . . ?
C5 C6 C16 C17 -76.3(5) . . . . ?
C1 C6 C16 C17 106.7(4) . . . . ?
C21 C16 C17 C18 2.5(5) . . . . ?
C6 C16 C17 C18 179.1(3) . . . . ?
C21 C16 C17 C22 -178.8(4) . . . . ?
C6 C16 C17 C22 -2.3(6) . . . . ?
C16 C17 C18 C19 1.5(6) . . . . ?
C22 C17 C18 C19 -177.2(4) . . . . ?
C17 C18 C19 C20 -3.4(7) . . . . ?
C17 C18 C19 C23 176.6(5) . . . . ?
C18 C19 C20 C21 1.3(7) . . . . ?
C23 C19 C20 C21 -178.7(5) . . . . ?
C19 C20 C21 C16 2.6(6) . . . . ?
C19 C20 C21 C24 -174.7(4) . . . . ?
C17 C16 C21 C20 -4.5(6) . . . . ?
C6 C16 C21 C20 179.0(4) . . . . ?
C17 C16 C21 C24 172.8(4) . . . . ?
C6 C16 C21 C24 -3.8(5) . . . . ?
P1 N2 C25 C26 167.0(3) . . . . ?
P2 N2 C25 C26 36.7(5) . . . . ?
P1 N2 C25 C30 -16.3(5) . . . . ?
P2 N2 C25 C30 -146.6(3) . . . . ?
N2 C25 C26 C27 -177.7(4) . . . . ?
C30 C25 C26 C27 5.5(6) . . . . ?
N2 C25 C26 C31 3.9(5) . . . . ?
C30 C25 C26 C31 -172.9(3) . . . . ?
C25 C26 C27 C28 -1.7(7) . . . . ?
C31 C26 C27 C28 176.6(4) . . . . ?
C26 C27 C28 C29 -1.8(7) . . . . ?
C27 C28 C29 C30 1.5(7) . . . . ?
C28 C29 C30 C25 2.2(7) . . . . ?
C28 C29 C30 C40 -172.3(4) . . . . ?
C26 C25 C30 C29 -5.7(6) . . . . ?
N2 C25 C30 C29 177.6(4) . . . . ?
C26 C25 C30 C40 168.6(4) . . . . ?
N2 C25 C30 C40 -8.1(6) . . . . ?
C27 C26 C31 C36 67.8(5) . . . . ?
C25 C26 C31 C36 -113.9(4) . . . . ?
C27 C26 C31 C32 -112.8(5) . . . . ?
C25 C26 C31 C32 65.6(5) . . . . ?
C36 C31 C32 C33 4.8(6) . . . . ?
C26 C31 C32 C33 -174.7(4) . . . . ?
C36 C31 C32 C37 -176.0(4) . . . . ?
C26 C31 C32 C37 4.5(6) . . . . ?
C31 C32 C33 C34 -1.4(6) . . . . ?
C37 C32 C33 C34 179.4(4) . . . . ?
C32 C33 C34 C35 -1.8(6) . . . . ?
C32 C33 C34 C38 179.7(4) . . . . ?
C33 C34 C35 C36 1.6(7) . . . . ?
C38 C34 C35 C36 -179.9(4) . . . . ?
C34 C35 C36 C31 1.8(6) . . . . ?
C34 C35 C36 C39 -178.4(4) . . . . ?
C32 C31 C36 C35 -5.0(6) . . . . ?
C26 C31 C36 C35 174.5(4) . . . . ?
C32 C31 C36 C39 175.3(4) . . . . ?
C26 C31 C36 C39 -5.3(6) . . . . ?
C29 C30 C40 C45 97.9(5) . . . . ?
C25 C30 C40 C45 -76.5(5) . . . . ?
C29 C30 C40 C41 -77.6(5) . . . . ?
C25 C30 C40 C41 108.0(4) . . . . ?
C45 C40 C41 C42 5.8(5) . . . . ?
C30 C40 C41 C42 -178.7(4) . . . . ?
C45 C40 C41 C46 -175.7(4) . . . . ?
C30 C40 C41 C46 -0.2(6) . . . . ?
C40 C41 C42 C43 -2.0(6) . . . . ?
C46 C41 C42 C43 179.5(4) . . . . ?
C41 C42 C43 C44 -2.8(6) . . . . ?
C41 C42 C43 C47 178.1(4) . . . . ?
C42 C43 C44 C45 3.8(6) . . . . ?
C47 C43 C44 C45 -177.1(4) . . . . ?
C43 C44 C45 C40 0.0(6) . . . . ?
C43 C44 C45 C48 178.0(4) . . . . ?
C41 C40 C45 C44 -4.9(6) . . . . ?
C30 C40 C45 C44 179.4(3) . . . . ?
C41 C40 C45 C48 177.3(4) . . . . ?
C30 C40 C45 C48 1.5(5) . . . . ?
P1 O1 C49 C50 133.4(3) . . . . ?
P1 O1 C49 P2 4.8(3) . . . . ?
O1 C49 C50 C55 -35.1(5) . . . . ?
P2 C49 C50 C55 85.9(4) . . . . ?
O1 C49 C50 C51 145.5(4) . . . . ?
P2 C49 C50 C51 -93.5(5) . . . . ?
C55 C50 C51 C52 2.2(8) . . . . ?
C49 C50 C51 C52 -178.4(5) . . . . ?
C50 C51 C52 C53 -0.3(9) . . . . ?
C51 C52 C53 C54 -1.3(8) . . . . ?
C51 C52 C53 N3 177.1(5) . . . . ?
O2 N3 C53 C54 -8.5(6) . . . . ?
O3 N3 C53 C54 172.8(4) . . . . ?
O2 N3 C53 C52 173.1(5) . . . . ?
O3 N3 C53 C52 -5.7(7) . . . . ?
C52 C53 C54 C55 0.8(7) . . . . ?
N3 C53 C54 C55 -177.6(4) . . . . ?
C53 C54 C55 C50 1.2(6) . . . . ?
C51 C50 C55 C54 -2.7(6) . . . . ?
C49 C50 C55 C54 177.9(4) . . . . ?
N4 P3 O4 C104 36.3(3) . . . . ?
N5 P3 O4 C104 -44.3(3) . . . . ?
P4 P3 O4 C104 -3.1(2) . . . . ?
O4 P3 N4 C56 95.4(3) . . . . ?
N5 P3 N4 C56 -170.5(3) . . . . ?
P4 P3 N4 C56 157.8(4) . . . . ?
O4 P3 N4 P4 -62.37(15) . . . . ?
N5 P3 N4 P4 31.77(15) . . . . ?
N5 P4 N4 C56 173.8(4) . . . . ?
C104 P4 N4 C56 -95.2(4) . . . . ?
P3 P4 N4 C56 -154.9(4) . . . . ?
N5 P4 N4 P3 -31.28(14) . . . . ?
C104 P4 N4 P3 59.71(16) . . . . ?
O4 P3 N5 C80 -83.2(4) . . . . ?
N4 P3 N5 C80 -179.1(4) . . . . ?
P4 P3 N5 C80 -147.8(4) . . . . ?
O4 P3 N5 P4 64.67(15) . . . . ?
N4 P3 N5 P4 -31.22(14) . . . . ?
N4 P4 N5 C80 179.6(4) . . . . ?
C104 P4 N5 C80 90.0(3) . . . . ?
P3 P4 N5 C80 148.5(4) . . . . ?
N4 P4 N5 P3 31.17(14) . . . . ?
C104 P4 N5 P3 -58.44(17) . . . . ?
P3 N4 C56 C57 54.1(5) . . . . ?
P4 N4 C56 C57 -158.3(3) . . . . ?
P3 N4 C56 C61 -127.5(3) . . . . ?
P4 N4 C56 C61 20.1(6) . . . . ?
N4 C56 C57 C58 -178.4(3) . . . . ?
C61 C56 C57 C58 3.2(5) . . . . ?
N4 C56 C57 C62 8.8(5) . . . . ?
C61 C56 C57 C62 -169.7(3) . . . . ?
C56 C57 C58 C59 -1.3(6) . . . . ?
C62 C57 C58 C59 172.2(4) . . . . ?
C57 C58 C59 C60 -1.2(6) . . . . ?
C58 C59 C60 C61 1.8(6) . . . . ?
C59 C60 C61 C56 0.2(6) . . . . ?
C59 C60 C61 C71 -175.5(4) . . . . ?
C57 C56 C61 C60 -2.6(5) . . . . ?
N4 C56 C61 C60 179.0(3) . . . . ?
C57 C56 C61 C71 172.8(3) . . . . ?
N4 C56 C61 C71 -5.6(6) . . . . ?
C56 C57 C62 C67 75.8(5) . . . . ?
C58 C57 C62 C67 -97.3(5) . . . . ?
C56 C57 C62 C63 -113.2(5) . . . . ?
C58 C57 C62 C63 73.7(5) . . . . ?
C67 C62 C63 C64 2.7(7) . . . . ?
C57 C62 C63 C64 -168.2(4) . . . . ?
C67 C62 C63 C68 -175.2(4) . . . . ?
C57 C62 C63 C68 13.9(7) . . . . ?
C62 C63 C64 C65 -0.3(8) . . . . ?
C68 C63 C64 C65 177.6(5) . . . . ?
C63 C64 C65 C66 -2.6(8) . . . . ?
C63 C64 C65 C69 175.4(5) . . . . ?
C64 C65 C66 C67 3.1(8) . . . . ?
C69 C65 C66 C67 -174.8(5) . . . . ?
C65 C66 C67 C62 -0.8(8) . . . . ?
C65 C66 C67 C70 177.3(5) . . . . ?
C63 C62 C67 C66 -2.1(7) . . . . ?
C57 C62 C67 C66 169.0(4) . . . . ?
C63 C62 C67 C70 179.8(4) . . . . ?
C57 C62 C67 C70 -9.0(6) . . . . ?
C60 C61 C71 C72 101.7(4) . . . . ?
C56 C61 C71 C72 -73.8(5) . . . . ?
C60 C61 C71 C76 -75.1(5) . . . . ?
C56 C61 C71 C76 109.5(4) . . . . ?
C76 C71 C72 C73 -4.9(5) . . . . ?
C61 C71 C72 C73 178.4(3) . . . . ?
C76 C71 C72 C77 172.9(3) . . . . ?
C61 C71 C72 C77 -3.9(5) . . . . ?
C71 C72 C73 C74 1.8(6) . . . . ?
C77 C72 C73 C74 -176.0(4) . . . . ?
C72 C73 C74 C75 2.8(6) . . . . ?
C72 C73 C74 C78 -175.7(4) . . . . ?
C73 C74 C75 C76 -4.4(6) . . . . ?
C78 C74 C75 C76 174.1(4) . . . . ?
C74 C75 C76 C71 1.3(6) . . . . ?
C74 C75 C76 C79 -177.4(4) . . . . ?
C72 C71 C76 C75 3.4(5) . . . . ?
C61 C71 C76 C75 -179.8(3) . . . . ?
C72 C71 C76 C79 -177.9(3) . . . . ?
C61 C71 C76 C79 -1.2(5) . . . . ?
P3 N5 C80 C81 171.5(3) . . . . ?
P4 N5 C80 C81 34.9(5) . . . . ?
P3 N5 C80 C85 -12.7(6) . . . . ?
P4 N5 C80 C85 -149.3(3) . . . . ?
N5 C80 C81 C82 -179.1(4) . . . . ?
C85 C80 C81 C82 5.0(6) . . . . ?
N5 C80 C81 C86 2.4(6) . . . . ?
C85 C80 C81 C86 -173.5(4) . . . . ?
C80 C81 C82 C83 -0.8(7) . . . . ?
C86 C81 C82 C83 177.7(4) . . . . ?
C81 C82 C83 C84 -3.3(7) . . . . ?
C82 C83 C84 C85 3.2(7) . . . . ?
C83 C84 C85 C80 1.0(7) . . . . ?
C83 C84 C85 C95 -174.6(4) . . . . ?
N5 C80 C85 C84 179.1(4) . . . . ?
C81 C80 C85 C84 -5.1(6) . . . . ?
N5 C80 C85 C95 -5.5(6) . . . . ?
C81 C80 C85 C95 170.3(4) . . . . ?
C82 C81 C86 C91 70.8(5) . . . . ?
C80 C81 C86 C91 -110.7(5) . . . . ?
C82 C81 C86 C87 -109.3(5) . . . . ?
C80 C81 C86 C87 69.2(5) . . . . ?
C91 C86 C87 C88 2.1(6) . . . . ?
C81 C86 C87 C88 -177.8(4) . . . . ?
C91 C86 C87 C92 -177.5(4) . . . . ?
C81 C86 C87 C92 2.5(6) . . . . ?
C86 C87 C88 C89 -0.3(6) . . . . ?
C92 C87 C88 C89 179.4(4) . . . . ?
C87 C88 C89 C90 -1.6(6) . . . . ?
C87 C88 C89 C93 179.1(4) . . . . ?
C88 C89 C90 C91 1.8(6) . . . . ?
C93 C89 C90 C91 -179.0(4) . . . . ?
C89 C90 C91 C86 0.0(6) . . . . ?
C89 C90 C91 C94 -179.0(4) . . . . ?
C87 C86 C91 C90 -2.0(6) . . . . ?
C81 C86 C91 C90 177.9(4) . . . . ?
C87 C86 C91 C94 177.0(4) . . . . ?
C81 C86 C91 C94 -3.1(6) . . . . ?
C84 C85 C95 C100 101.5(5) . . . . ?
C80 C85 C95 C100 -73.9(5) . . . . ?
C84 C85 C95 C96 -75.7(5) . . . . ?
C80 C85 C95 C96 108.9(5) . . . . ?
C100 C95 C96 C97 4.3(6) . . . . ?
C85 C95 C96 C97 -178.5(4) . . . . ?
C100 C95 C96 C101 -177.2(4) . . . . ?
C85 C95 C96 C101 0.0(6) . . . . ?
C95 C96 C97 C98 -0.7(7) . . . . ?
C101 C96 C97 C98 -179.3(5) . . . . ?
C96 C97 C98 C99 -3.3(8) . . . . ?
C96 C97 C98 C102 177.5(5) . . . . ?
C97 C98 C99 C100 3.6(8) . . . . ?
C102 C98 C99 C100 -177.2(5) . . . . ?
C98 C99 C100 C95 0.1(7) . . . . ?
C98 C99 C100 C103 179.6(5) . . . . ?
C96 C95 C100 C99 -4.1(6) . . . . ?
C85 C95 C100 C99 178.7(4) . . . . ?
C96 C95 C100 C103 176.4(4) . . . . ?
C85 C95 C100 C103 -0.9(6) . . . . ?
P3 O4 C104 C105 132.4(3) . . . . ?
P3 O4 C104 P4 4.1(3) . . . . ?
O4 C104 C105 C106 144.2(4) . . . . ?
P4 C104 C105 C106 -95.4(4) . . . . ?
O4 C104 C105 C110 -35.6(5) . . . . ?
P4 C104 C105 C110 84.9(4) . . . . ?
C110 C105 C106 C107 1.8(7) . . . . ?
C104 C105 C106 C107 -178.0(4) . . . . ?
C105 C106 C107 C108 1.6(7) . . . . ?
C106 C107 C108 C109 -3.1(7) . . . . ?
C106 C107 C108 N6 174.5(4) . . . . ?
O5 N6 C108 C109 10.7(6) . . . . ?
O6 N6 C108 C109 -170.4(4) . . . . ?
O5 N6 C108 C107 -166.9(4) . . . . ?
O6 N6 C108 C107 11.9(6) . . . . ?
C107 C108 C109 C110 1.1(7) . . . . ?
N6 C108 C109 C110 -176.4(4) . . . . ?
C108 C109 C110 C105 2.4(6) . . . . ?
C106 C105 C110 C109 -3.9(6) . . . . ?
C104 C105 C110 C109 175.9(4) . . . . ?

loop_
_platon_squeeze_void_nr
_platon_squeeze_void_average_x
_platon_squeeze_void_average_y
_platon_squeeze_void_average_z
_platon_squeeze_void_volume
_platon_squeeze_void_count_electrons
_platon_squeeze_void_content
1 -0.010 0.000 0.000 425 98 ' '
2 0.446 0.335 0.509 66 3 ' '
3 0.553 0.665 0.491 67 3 ' '
